data_7201516
loop_
_publ_author_name
'Lemmerer, Andreas'
'Michael, Joseph P.'

_publ_section_title
;
 Hydrogen bonding patterns in a series of 1-arylcycloalkanecarboxamides
;
_journal_issue 1
_journal_name_full CrystEngComm
_journal_page_first 95
_journal_paper_doi 10.1039/b708333e
_journal_volume 10
_journal_year 2008
_chemical_formula_moiety 'C13 H16 Br N O'
_chemical_formula_sum 'C13 H16 Br N O'
_chemical_formula_weight 282.18
_chemical_name_systematic
;
1-(2-Bromophenyl)cyclohexanecarboxamide
;
_space_group_IT_number 2
_symmetry_cell_setting triclinic
_symmetry_space_group_name_Hall '-P 1'
_symmetry_space_group_name_H-M 'P -1'
_atom_sites_solution_hydrogens geom
_atom_sites_solution_primary direct
_atom_sites_solution_secondary difmap
_audit_conform_dict_location ftp://ftp.iucr.org/pub/cif_core.dic
_audit_conform_dict_name cif_core.dic
_audit_conform_dict_version 2.3
_audit_creation_date 2007-01-15T16:42:08-00:00
_audit_creation_method 'WinGX routine CIF_UPDATE'
_cell_angle_alpha 69.877(10)
_cell_angle_beta 87.223(11)
_cell_angle_gamma 82.095(11)
_cell_formula_units_Z 4
_cell_length_a 8.9257(13)
_cell_length_b 10.8387(16)
_cell_length_c 13.7825(19)
_cell_measurement_reflns_used 965
_cell_measurement_temperature 173(2)
_cell_measurement_theta_max 28.34
_cell_measurement_theta_min 2.792
_cell_volume 1240.1(3)
_computing_cell_refinement 'Bruker SAINT+ (Bruker, 1999)'
_computing_data_collection 'Bruker SMART-NT (Bruker, 1998)'
_computing_data_reduction 'Bruker SAINT+ (Bruker, 1999)'
_computing_molecular_graphics
;
Ortep-3 for Windows (Farrugia, 1997) and DIAMOND (Brandenburg, 1999)
;
_computing_publication_material
;
WinGX publication routines (Farrugia, 1999) and PLATON (Spek, 2002)
;
_computing_structure_refinement 'SHELXL-97 (Sheldrick, 1997)'
_computing_structure_solution 'SHELXS-97 (Sheldrick, 1997a)'
_diffrn_ambient_temperature 173(2)
_diffrn_measured_fraction_theta_full 0.998
_diffrn_measured_fraction_theta_max 0.998
_diffrn_measurement_device_type 'Bruker SMART 1K CCD area detector'
_diffrn_measurement_method 'omega scans'
_diffrn_radiation_monochromator graphite
_diffrn_radiation_type MoK\a
_diffrn_radiation_wavelength 0.71073
_diffrn_reflns_av_R_equivalents 0.0634
_diffrn_reflns_av_unetI/netI 0.0495
_diffrn_reflns_limit_h_max 11
_diffrn_reflns_limit_h_min -11
_diffrn_reflns_limit_k_max 14
_diffrn_reflns_limit_k_min -14
_diffrn_reflns_limit_l_max 18
_diffrn_reflns_limit_l_min -18
_diffrn_reflns_number 17480
_diffrn_reflns_theta_full 28
_diffrn_reflns_theta_max 28
_diffrn_reflns_theta_min 2.02
_diffrn_standards_number 0
_exptl_absorpt_coefficient_mu 3.294
_exptl_absorpt_correction_T_max 0.6224
_exptl_absorpt_correction_T_min 0.3418
_exptl_absorpt_correction_type integration
_exptl_absorpt_process_details 'Bruker XPREP (Bruker, 1999)'
_exptl_crystal_colour colourless
_exptl_crystal_density_diffrn 1.511
_exptl_crystal_density_method 'not measured'
_exptl_crystal_description block
_exptl_crystal_F_000 576
_exptl_crystal_size_max 0.38
_exptl_crystal_size_mid 0.32
_exptl_crystal_size_min 0.16
_refine_diff_density_max 0.43
_refine_diff_density_min -1.028
_refine_diff_density_rms 0.078
_refine_ls_extinction_method none
_refine_ls_goodness_of_fit_ref 0.668
_refine_ls_hydrogen_treatment mixed
_refine_ls_matrix_type full
_refine_ls_number_parameters 301
_refine_ls_number_reflns 5986
_refine_ls_number_restraints 0
_refine_ls_restrained_S_all 0.668
_refine_ls_R_factor_all 0.0423
_refine_ls_R_factor_gt 0.0319
_refine_ls_shift/su_max 0.001
_refine_ls_shift/su_mean 0
_refine_ls_structure_factor_coef Fsqd
_refine_ls_weighting_details 'calc w=1/[\s^2^(Fo^2^)+(0.0899P)^2^+1.0151P] where P=(Fo^2^+2Fc^2^)/3'
_refine_ls_weighting_scheme calc
_refine_ls_wR_factor_gt 0.088
_refine_ls_wR_factor_ref 0.0958
_reflns_number_gt 4856
_reflns_number_total 5986
_reflns_threshold_expression >2sigma(I)
_cod_data_source_file b708333e.txt
_cod_data_source_block 5
_cod_depositor_comments
;
The following automatic conversions were performed:
'_symmetry_cell_setting' value 'Triclinic' changed to 'triclinic'
according to '/home/saulius/struct/CIF-dictionaries/cif_core.dic'
dictionary named 'cif_core.dic' version 2.4.1 from 2010-06-29.

Automatic conversion script
Id: cif_fix_enum 1527 2010-12-29 10:47:43Z saulius 
;
_cod_original_sg_symbol_H-M P-1
_cod_database_code 7201516

loop_
_symmetry_equiv_pos_as_xyz
'x, y, z'
'-x, -y, -z'

loop_
_atom_site_label
_atom_site_type_symbol
_atom_site_fract_x
_atom_site_fract_y
_atom_site_fract_z
_atom_site_U_iso_or_equiv
_atom_site_adp_type
_atom_site_occupancy
_atom_site_symmetry_multiplicity
_atom_site_calc_flag
_atom_site_refinement_flags
_atom_site_disorder_assembly
_atom_site_disorder_group
Br1A Br 0.62120(3) -0.23076(2) 0.30802(2) 0.04268(9) Uani 1 1 d . . .
C1A C 0.5291(2) 0.09224(18) 0.21876(13) 0.0214(3) Uani 1 1 d . . .
C2A C 0.4049(2) 0.0476(2) 0.16795(15) 0.0292(4) Uani 1 1 d . . .
H2A1 H 0.4292 -0.0484 0.1799 0.035 Uiso 1 1 calc R . .
H2A2 H 0.3067 0.0613 0.2018 0.035 Uiso 1 1 calc R . .
C3A C 0.3891(3) 0.1225(3) 0.05168(17) 0.0453(6) Uani 1 1 d . . .
H3A1 H 0.4853 0.1055 0.0168 0.054 Uiso 1 1 calc R . .
H3A2 H 0.3089 0.0896 0.0237 0.054 Uiso 1 1 calc R . .
C4A C 0.3498(3) 0.2707(3) 0.02928(19) 0.0560(8) Uani 1 1 d . . .
H4A1 H 0.2517 0.2883 0.0618 0.067 Uiso 1 1 calc R . .
H4A2 H 0.3402 0.3171 -0.0462 0.067 Uiso 1 1 calc R . .
C5A C 0.4726(3) 0.3226(3) 0.07151(19) 0.0496(7) Uani 1 1 d . . .
H5A1 H 0.4419 0.4175 0.0613 0.06 Uiso 1 1 calc R . .
H5A2 H 0.5673 0.3153 0.0322 0.06 Uiso 1 1 calc R . .
C6A C 0.5027(3) 0.2465(2) 0.18676(16) 0.0325(5) Uani 1 1 d . . .
H6A1 H 0.4156 0.2712 0.2266 0.039 Uiso 1 1 calc R . .
H6A2 H 0.5928 0.2759 0.2071 0.039 Uiso 1 1 calc R . .
C7A C 0.5086(2) 0.04765(18) 0.33785(13) 0.0214(3) Uani 1 1 d . . .
C8A C 0.6872(2) 0.0366(2) 0.19212(14) 0.0243(4) Uani 1 1 d . . .
C9A C 0.7397(2) -0.0993(2) 0.22188(16) 0.0300(4) Uani 1 1 d . . .
C10A C 0.8825(3) -0.1497(3) 0.19628(19) 0.0434(6) Uani 1 1 d . . .
H10A H 0.9122 -0.2426 0.2177 0.052 Uiso 1 1 calc R . .
C11A C 0.9801(3) -0.0632(3) 0.13956(19) 0.0497(7) Uani 1 1 d . . .
H11A H 1.0771 -0.0963 0.1206 0.06 Uiso 1 1 calc R . .
C12A C 0.9362(3) 0.0709(3) 0.11068(18) 0.0435(6) Uani 1 1 d . . .
H12A H 1.0039 0.1308 0.0728 0.052 Uiso 1 1 calc R . .
C13A C 0.7924(2) 0.1199(2) 0.13668(15) 0.0320(4) Uani 1 1 d . . .
H13A H 0.7649 0.2131 0.116 0.038 Uiso 1 1 calc R . .
N1A N 0.6275(2) 0.05111(18) 0.39171(13) 0.0270(3) Uani 1 1 d . . .
O1A O 0.38556(16) 0.01905(15) 0.37933(10) 0.0283(3) Uani 1 1 d . . .
H1As H 0.623(3) 0.037(3) 0.458(2) 0.034 Uiso 1 1 d . . .
H1Aa H 0.704(3) 0.088(3) 0.359(2) 0.034 Uiso 1 1 d . . .
Br1B Br 0.95042(3) 0.51004(2) 0.140370(16) 0.04179(9) Uani 1 1 d . . .
C1B C 1.0200(2) 0.33144(18) 0.38673(13) 0.0208(3) Uani 1 1 d . . .
C2B C 0.8820(2) 0.4249(2) 0.40538(15) 0.0265(4) Uani 1 1 d . . .
H2B1 H 0.9193 0.4889 0.4321 0.032 Uiso 1 1 calc R . .
H2B2 H 0.8324 0.476 0.3382 0.032 Uiso 1 1 calc R . .
C3B C 0.7623(2) 0.3548(2) 0.48112(17) 0.0343(5) Uani 1 1 d . . .
H3B1 H 0.6877 0.4223 0.4963 0.041 Uiso 1 1 calc R . .
H3B2 H 0.7078 0.3063 0.4479 0.041 Uiso 1 1 calc R . .
C4B C 0.8317(3) 0.2578(3) 0.58241(17) 0.0384(5) Uani 1 1 d . . .
H4B1 H 0.871 0.3075 0.6218 0.046 Uiso 1 1 calc R . .
H4B2 H 0.753 0.2074 0.6248 0.046 Uiso 1 1 calc R . .
C5B C 0.9598(3) 0.1622(2) 0.56114(16) 0.0336(5) Uani 1 1 d . . .
H5B1 H 0.9193 0.1085 0.5256 0.04 Uiso 1 1 calc R . .
H5B2 H 1.005 0.1012 0.6273 0.04 Uiso 1 1 calc R . .
C6B C 1.0811(2) 0.23799(19) 0.49393(14) 0.0263(4) Uani 1 1 d . . .
H6B1 H 1.1655 0.1739 0.4841 0.032 Uiso 1 1 calc R . .
H6B2 H 1.1215 0.291 0.5301 0.032 Uiso 1 1 calc R . .
C7B C 0.9726(2) 0.24211(19) 0.33057(14) 0.0233(4) Uani 1 1 d . . .
C8B C 1.1419(2) 0.41437(18) 0.32411(14) 0.0228(4) Uani 1 1 d . . .
C9B C 1.1228(2) 0.4991(2) 0.22071(15) 0.0291(4) Uani 1 1 d . . .
C10B C 1.2302(3) 0.5798(2) 0.16854(18) 0.0404(5) Uani 1 1 d . . .
H10B H 1.2118 0.6374 0.0994 0.048 Uiso 1 1 calc R . .
C11B C 1.3636(3) 0.5767(3) 0.2166(2) 0.0433(6) Uani 1 1 d . . .
H11B H 1.4365 0.6325 0.1813 0.052 Uiso 1 1 calc R . .
C12B C 1.3895(3) 0.4914(3) 0.31664(19) 0.0384(5) Uani 1 1 d . . .
H12B H 1.4821 0.4865 0.3498 0.046 Uiso 1 1 calc R . .
C13B C 1.2805(2) 0.4127(2) 0.36904(16) 0.0294(4) Uani 1 1 d . . .
H13B H 1.3005 0.3554 0.4381 0.035 Uiso 1 1 calc R . .
N1B N 1.0856(2) 0.16525(18) 0.30260(15) 0.0298(4) Uani 1 1 d . . .
O1B O 0.83958(17) 0.23931(16) 0.31300(12) 0.0330(3) Uani 1 1 d . . .
H1Bs H 1.052(3) 0.114(3) 0.275(2) 0.04 Uiso 1 1 d . . .
H1Ba H 1.173(4) 0.153(3) 0.325(2) 0.04 Uiso 1 1 d . . .

loop_
_atom_site_aniso_label
_atom_site_aniso_U_11
_atom_site_aniso_U_22
_atom_site_aniso_U_33
_atom_site_aniso_U_23
_atom_site_aniso_U_13
_atom_site_aniso_U_12
Br1A 0.04813(16) 0.02413(11) 0.05438(16) -0.01102(10) -0.01542(11) -0.00091(9)
C1A 0.0227(9) 0.0230(8) 0.0174(8) -0.0064(6) -0.0007(6) -0.0006(7)
C2A 0.0246(10) 0.0406(11) 0.0234(9) -0.0128(8) -0.0057(7) -0.0005(8)
C3A 0.0326(12) 0.0781(19) 0.0233(10) -0.0193(11) -0.0085(9) 0.0076(12)
C4A 0.0441(15) 0.0718(19) 0.0274(11) 0.0040(11) -0.0034(10) 0.0209(13)
C5A 0.0535(15) 0.0380(12) 0.0339(12) 0.0093(10) 0.0125(11) 0.0114(11)
C6A 0.0389(12) 0.0229(9) 0.0289(10) -0.0032(8) 0.0102(8) 0.0008(8)
C7A 0.0245(9) 0.0208(8) 0.0188(8) -0.0061(6) -0.0007(6) -0.0037(7)
C8A 0.0248(9) 0.0319(9) 0.0201(8) -0.0149(7) -0.0027(7) 0.0002(7)
C9A 0.0310(11) 0.0348(10) 0.0284(9) -0.0177(8) -0.0086(8) 0.0028(8)
C10A 0.0399(13) 0.0543(14) 0.0426(12) -0.0323(11) -0.0138(10) 0.0184(11)
C11A 0.0295(12) 0.089(2) 0.0399(13) -0.0413(14) -0.0037(10) 0.0120(13)
C12A 0.0296(12) 0.0790(19) 0.0290(10) -0.0273(12) 0.0067(9) -0.0100(12)
C13A 0.0307(11) 0.0457(12) 0.0230(9) -0.0157(9) 0.0033(8) -0.0072(9)
N1A 0.0249(8) 0.0401(9) 0.0189(7) -0.0114(7) 0.0001(6) -0.0101(7)
O1A 0.0233(7) 0.0388(8) 0.0211(6) -0.0064(6) 0.0009(5) -0.0091(6)
Br1B 0.04651(15) 0.04766(15) 0.02616(12) -0.00593(9) -0.01471(9) -0.00160(11)
C1B 0.0201(8) 0.0212(8) 0.0213(8) -0.0075(7) -0.0039(6) -0.0018(7)
C2B 0.0251(9) 0.0275(9) 0.0292(9) -0.0142(8) -0.0052(7) 0.0027(7)
C3B 0.0262(11) 0.0455(12) 0.0383(11) -0.0244(10) 0.0040(8) -0.0035(9)
C4B 0.0410(13) 0.0466(13) 0.0316(10) -0.0163(10) 0.0096(9) -0.0144(10)
C5B 0.0434(13) 0.0302(10) 0.0254(9) -0.0051(8) 0.0010(8) -0.0106(9)
C6B 0.0290(10) 0.0249(9) 0.0233(9) -0.0062(7) -0.0052(7) -0.0017(8)
C7B 0.0238(9) 0.0246(8) 0.0231(8) -0.0093(7) -0.0001(7) -0.0053(7)
C8B 0.0249(9) 0.0211(8) 0.0239(8) -0.0091(7) -0.0014(7) -0.0037(7)
C9B 0.0336(11) 0.0282(9) 0.0252(9) -0.0088(8) -0.0035(8) -0.0030(8)
C10B 0.0531(15) 0.0384(12) 0.0288(10) -0.0088(9) 0.0083(10) -0.0129(11)
C11B 0.0480(15) 0.0464(13) 0.0423(13) -0.0193(11) 0.0171(11) -0.0245(12)
C12B 0.0303(11) 0.0494(13) 0.0456(13) -0.0255(11) 0.0041(9) -0.0159(10)
C13B 0.0290(10) 0.0325(10) 0.0299(9) -0.0138(8) -0.0038(8) -0.0053(8)
N1B 0.0258(9) 0.0301(9) 0.0389(10) -0.0191(8) -0.0008(7) -0.0023(7)
O1B 0.0242(7) 0.0450(9) 0.0399(8) -0.0255(7) -0.0016(6) -0.0090(6)

loop_
_atom_type_symbol
_atom_type_description
_atom_type_scat_dispersion_real
_atom_type_scat_dispersion_imag
_atom_type_scat_source
C C 0.0033 0.0016 'International Tables Vol C Tables 4.2.6.8 and 6.1.1.4'
H H 0 0 'International Tables Vol C Tables 4.2.6.8 and 6.1.1.4'
N N 0.0061 0.0033 'International Tables Vol C Tables 4.2.6.8 and 6.1.1.4'
O O 0.0106 0.006 'International Tables Vol C Tables 4.2.6.8 and 6.1.1.4'
Br Br -0.2901 2.4595 'International Tables Vol C Tables 4.2.6.8 and 6.1.1.4'

loop_
_exptl_crystal_face_index_h
_exptl_crystal_face_index_k
_exptl_crystal_face_index_l
_exptl_crystal_face_perp_dist
0 0 1 0.08
0 0 -1 0.08
0 -1 -1 0.16
0 1 1 0.16
1 0 0 0.19
-1 0 0 0.19

loop_
_geom_angle_atom_site_label_1
_geom_angle_atom_site_label_2
_geom_angle_atom_site_label_3
_geom_angle
_geom_angle_site_symmetry_1
_geom_angle_site_symmetry_3
_geom_angle_publ_flag
C8A C1A C2A 110.62(15) . . ?
C8A C1A C7A 109.91(15) . . ?
C2A C1A C7A 111.05(15) . . ?
C8A C1A C6A 114.12(16) . . ?
C2A C1A C6A 108.66(17) . . ?
C7A C1A C6A 102.21(15) . . ?
C3A C2A C1A 113.13(19) . . ?
C3A C2A H2A1 109 . . ?
C1A C2A H2A1 109 . . ?
C3A C2A H2A2 109 . . ?
C1A C2A H2A2 109 . . ?
H2A1 C2A H2A2 107.8 . . ?
C4A C3A C2A 111.0(2) . . ?
C4A C3A H3A1 109.4 . . ?
C2A C3A H3A1 109.4 . . ?
C4A C3A H3A2 109.4 . . ?
C2A C3A H3A2 109.4 . . ?
H3A1 C3A H3A2 108 . . ?
C3A C4A C5A 110.0(2) . . ?
C3A C4A H4A1 109.7 . . ?
C5A C4A H4A1 109.7 . . ?
C3A C4A H4A2 109.7 . . ?
C5A C4A H4A2 109.7 . . ?
H4A1 C4A H4A2 108.2 . . ?
C4A C5A C6A 112.3(2) . . ?
C4A C5A H5A1 109.1 . . ?
C6A C5A H5A1 109.1 . . ?
C4A C5A H5A2 109.1 . . ?
C6A C5A H5A2 109.1 . . ?
H5A1 C5A H5A2 107.9 . . ?
C5A C6A C1A 115.71(19) . . ?
C5A C6A H6A1 108.4 . . ?
C1A C6A H6A1 108.4 . . ?
C5A C6A H6A2 108.4 . . ?
C1A C6A H6A2 108.4 . . ?
H6A1 C6A H6A2 107.4 . . ?
O1A C7A N1A 122.29(17) . . ?
O1A C7A C1A 121.53(17) . . ?
N1A C7A C1A 116.02(16) . . ?
C13A C8A C9A 114.63(19) . . ?
C13A C8A C1A 121.74(18) . . ?
C9A C8A C1A 123.63(18) . . ?
C10A C9A C8A 123.5(2) . . ?
C10A C9A Br1A 114.68(18) . . ?
C8A C9A Br1A 121.72(16) . . ?
C11A C10A C9A 119.4(2) . . ?
C11A C10A H10A 120.3 . . ?
C9A C10A H10A 120.3 . . ?
C12A C11A C10A 119.5(2) . . ?
C12A C11A H11A 120.2 . . ?
C10A C11A H11A 120.2 . . ?
C11A C12A C13A 120.4(2) . . ?
C11A C12A H12A 119.8 . . ?
C13A C12A H12A 119.8 . . ?
C12A C13A C8A 122.5(2) . . ?
C12A C13A H13A 118.8 . . ?
C8A C13A H13A 118.8 . . ?
C7A N1A H1As 122.6(17) . . ?
C7A N1A H1Aa 118.9(18) . . ?
H1As N1A H1Aa 117(2) . . ?
C7B C1B C8B 110.56(14) . . ?
C7B C1B C6B 106.55(15) . . ?
C8B C1B C6B 111.16(15) . . ?
C7B C1B C2B 111.24(15) . . ?
C8B C1B C2B 109.71(15) . . ?
C6B C1B C2B 107.56(15) . . ?
C3B C2B C1B 115.08(16) . . ?
C3B C2B H2B1 108.5 . . ?
C1B C2B H2B1 108.5 . . ?
C3B C2B H2B2 108.5 . . ?
C1B C2B H2B2 108.5 . . ?
H2B1 C2B H2B2 107.5 . . ?
C4B C3B C2B 112.49(18) . . ?
C4B C3B H3B1 109.1 . . ?
C2B C3B H3B1 109.1 . . ?
C4B C3B H3B2 109.1 . . ?
C2B C3B H3B2 109.1 . . ?
H3B1 C3B H3B2 107.8 . . ?
C5B C4B C3B 110.44(18) . . ?
C5B C4B H4B1 109.6 . . ?
C3B C4B H4B1 109.6 . . ?
C5B C4B H4B2 109.6 . . ?
C3B C4B H4B2 109.6 . . ?
H4B1 C4B H4B2 108.1 . . ?
C4B C5B C6B 110.50(18) . . ?
C4B C5B H5B1 109.5 . . ?
C6B C5B H5B1 109.5 . . ?
C4B C5B H5B2 109.5 . . ?
C6B C5B H5B2 109.5 . . ?
H5B1 C5B H5B2 108.1 . . ?
C5B C6B C1B 112.51(17) . . ?
C5B C6B H6B1 109.1 . . ?
C1B C6B H6B1 109.1 . . ?
C5B C6B H6B2 109.1 . . ?
C1B C6B H6B2 109.1 . . ?
H6B1 C6B H6B2 107.8 . . ?
O1B C7B N1B 121.43(18) . . ?
O1B C7B C1B 122.48(17) . . ?
N1B C7B C1B 116.09(17) . . ?
C13B C8B C9B 115.09(18) . . ?
C13B C8B C1B 121.21(16) . . ?
C9B C8B C1B 123.68(17) . . ?
C10B C9B C8B 122.4(2) . . ?
C10B C9B Br1B 114.66(16) . . ?
C8B C9B Br1B 122.93(16) . . ?
C11B C10B C9B 120.4(2) . . ?
C11B C10B H10B 119.8 . . ?
C9B C10B H10B 119.8 . . ?
C12B C11B C10B 119.1(2) . . ?
C12B C11B H11B 120.4 . . ?
C10B C11B H11B 120.4 . . ?
C11B C12B C13B 120.2(2) . . ?
C11B C12B H12B 119.9 . . ?
C13B C12B H12B 119.9 . . ?
C12B C13B C8B 122.7(2) . . ?
C12B C13B H13B 118.6 . . ?
C8B C13B H13B 118.6 . . ?
C7B N1B H1Bs 112.1(19) . . ?
C7B N1B H1Ba 122(2) . . ?
H1Bs N1B H1Ba 123(3) . . ?

loop_
_geom_bond_atom_site_label_1
_geom_bond_atom_site_label_2
_geom_bond_distance
_geom_bond_site_symmetry_2
_geom_bond_publ_flag
Br1A C9A 1.920(2) . ?
C1A C8A 1.536(3) . ?
C1A C2A 1.552(3) . ?
C1A C7A 1.552(2) . ?
C1A C6A 1.562(3) . ?
C2A C3A 1.530(3) . ?
C2A H2A1 0.99 . ?
C2A H2A2 0.99 . ?
C3A C4A 1.521(4) . ?
C3A H3A1 0.99 . ?
C3A H3A2 0.99 . ?
C4A C5A 1.521(5) . ?
C4A H4A1 0.99 . ?
C4A H4A2 0.99 . ?
C5A C6A 1.535(3) . ?
C5A H5A1 0.99 . ?
C5A H5A2 0.99 . ?
C6A H6A1 0.99 . ?
C6A H6A2 0.99 . ?
C7A O1A 1.241(2) . ?
C7A N1A 1.337(2) . ?
C8A C13A 1.403(3) . ?
C8A C9A 1.404(3) . ?
C9A C10A 1.394(3) . ?
C10A C11A 1.380(4) . ?
C10A H10A 0.95 . ?
C11A C12A 1.374(4) . ?
C11A H11A 0.95 . ?
C12A C13A 1.399(3) . ?
C12A H12A 0.95 . ?
C13A H13A 0.95 . ?
N1A H1As 0.88(3) . ?
N1A H1Aa 0.86(3) . ?
Br1B C9B 1.906(2) . ?
C1B C7B 1.541(3) . ?
C1B C8B 1.543(3) . ?
C1B C6B 1.550(2) . ?
C1B C2B 1.554(3) . ?
C2B C3B 1.542(3) . ?
C2B H2B1 0.99 . ?
C2B H2B2 0.99 . ?
C3B C4B 1.527(3) . ?
C3B H3B1 0.99 . ?
C3B H3B2 0.99 . ?
C4B C5B 1.522(3) . ?
C4B H4B1 0.99 . ?
C4B H4B2 0.99 . ?
C5B C6B 1.526(3) . ?
C5B H5B1 0.99 . ?
C5B H5B2 0.99 . ?
C6B H6B1 0.99 . ?
C6B H6B2 0.99 . ?
C7B O1B 1.229(2) . ?
C7B N1B 1.346(3) . ?
C8B C13B 1.405(3) . ?
C8B C9B 1.408(3) . ?
C9B C10B 1.390(3) . ?
C10B C11B 1.381(4) . ?
C10B H10B 0.95 . ?
C11B C12B 1.379(4) . ?
C11B H11B 0.95 . ?
C12B C13B 1.390(3) . ?
C12B H12B 0.95 . ?
C13B H13B 0.95 . ?
N1B H1Bs 0.86(3) . ?
N1B H1Ba 0.84(3) . ?

loop_
_geom_hbond_atom_site_label_D
_geom_hbond_atom_site_label_H
_geom_hbond_atom_site_label_A
_geom_hbond_distance_DH
_geom_hbond_distance_HA
_geom_hbond_distance_DA
_geom_hbond_angle_DHA
_geom_hbond_site_symmetry_A
N1A H1As O1A 0.88(3) 2.11(3) 2.981(2) 174(2) 2_656
N1A H1Aa O1B 0.86(3) 2.08(3) 2.874(2) 153(2) .
N1B H1Ba O1A 0.84(3) 2.21(3) 2.959(3) 149(3) 1_655

loop_
_geom_torsion_atom_site_label_1
_geom_torsion_atom_site_label_2
_geom_torsion_atom_site_label_3
_geom_torsion_atom_site_label_4
_geom_torsion
_geom_torsion_site_symmetry_1
_geom_torsion_site_symmetry_2
_geom_torsion_site_symmetry_3
_geom_torsion_site_symmetry_4
_geom_torsion_publ_flag
C8A C1A C2A C3A -75.2(2) . . . . ?
C7A C1A C2A C3A 162.51(17) . . . . ?
C6A C1A C2A C3A 50.8(2) . . . . ?
C1A C2A C3A C4A -59.3(3) . . . . ?
C2A C3A C4A C5A 59.3(3) . . . . ?
C3A C4A C5A C6A -54.5(3) . . . . ?
C4A C5A C6A C1A 50.1(3) . . . . ?
C8A C1A C6A C5A 77.2(2) . . . . ?
C2A C1A C6A C5A -46.7(2) . . . . ?
C7A C1A C6A C5A -164.18(19) . . . . ?
C8A C1A C7A O1A -143.24(18) . . . . ?
C2A C1A C7A O1A -20.5(2) . . . . ?
C6A C1A C7A O1A 95.2(2) . . . . ?
C8A C1A C7A N1A 41.3(2) . . . . ?
C2A C1A C7A N1A 164.06(17) . . . . ?
C6A C1A C7A N1A -80.2(2) . . . . ?
C2A C1A C8A C13A 118.24(19) . . . . ?
C7A C1A C8A C13A -118.78(19) . . . . ?
C6A C1A C8A C13A -4.7(3) . . . . ?
C2A C1A C8A C9A -62.9(2) . . . . ?
C7A C1A C8A C9A 60.1(2) . . . . ?
C6A C1A C8A C9A 174.23(18) . . . . ?
C13A C8A C9A C10A -2.0(3) . . . . ?
C1A C8A C9A C10A 179.00(19) . . . . ?
C13A C8A C9A Br1A 174.76(14) . . . . ?
C1A C8A C9A Br1A -4.2(3) . . . . ?
C8A C9A C10A C11A 0.7(3) . . . . ?
Br1A C9A C10A C11A -176.35(17) . . . . ?
C9A C10A C11A C12A 1.1(3) . . . . ?
C10A C11A C12A C13A -1.3(3) . . . . ?
C11A C12A C13A C8A -0.2(3) . . . . ?
C9A C8A C13A C12A 1.8(3) . . . . ?
C1A C8A C13A C12A -179.21(18) . . . . ?
C7B C1B C2B C3B 66.4(2) . . . . ?
C8B C1B C2B C3B -170.99(16) . . . . ?
C6B C1B C2B C3B -50.0(2) . . . . ?
C1B C2B C3B C4B 50.2(2) . . . . ?
C2B C3B C4B C5B -52.3(2) . . . . ?
C3B C4B C5B C6B 58.0(2) . . . . ?
C4B C5B C6B C1B -61.7(2) . . . . ?
C7B C1B C6B C5B -63.9(2) . . . . ?
C8B C1B C6B C5B 175.60(16) . . . . ?
C2B C1B C6B C5B 55.5(2) . . . . ?
C8B C1B C7B O1B -128.48(19) . . . . ?
C6B C1B C7B O1B 110.6(2) . . . . ?
C2B C1B C7B O1B -6.3(2) . . . . ?
C8B C1B C7B N1B 52.3(2) . . . . ?
C6B C1B C7B N1B -68.6(2) . . . . ?
C2B C1B C7B N1B 174.46(16) . . . . ?
C7B C1B C8B C13B -125.85(19) . . . . ?
C6B C1B C8B C13B -7.7(2) . . . . ?
C2B C1B C8B C13B 111.10(19) . . . . ?
C7B C1B C8B C9B 56.1(2) . . . . ?
C6B C1B C8B C9B 174.24(18) . . . . ?
C2B C1B C8B C9B -66.9(2) . . . . ?
C13B C8B C9B C10B -2.8(3) . . . . ?
C1B C8B C9B C10B 175.30(19) . . . . ?
C13B C8B C9B Br1B 175.85(15) . . . . ?
C1B C8B C9B Br1B -6.0(3) . . . . ?
C8B C9B C10B C11B 1.7(4) . . . . ?
Br1B C9B C10B C11B -177.06(19) . . . . ?
C9B C10B C11B C12B 0.7(4) . . . . ?
C10B C11B C12B C13B -1.9(4) . . . . ?
C11B C12B C13B C8B 0.6(4) . . . . ?
C9B C8B C13B C12B 1.7(3) . . . . ?
C1B C8B C13B C12B -176.51(19) . . . . ?
